data_7120722
loop_
_publ_author_name
'Nikolayenko, Varvara I.'
'Barbour, Leonard J.'
'Arauzo, Ana'
'Campo, Javier'
'Rawson, Jeremy M.'
'Haynes, Delia A.'

_publ_section_title
;
 Inclusion of a dithiadiazolyl radical in a seemingly non-porous solid
;
_journal_name_full 'Chem. Commun.'
_journal_paper_doi 10.1039/C7CC06678C
_journal_year 2017
_chemical_formula_moiety 'C34 H40 Cl4 Cu2 N8, 0.606(C7 H5 N2 S2)'
_chemical_formula_sum 'C38.24 H43.03 Cl4 Cu2 N9.21 S1.21'
_chemical_formula_weight 939.34
_chemical_name_common CuBx_PhCNSSN_100K
_space_group_crystal_system monoclinic
_space_group_IT_number 14
_space_group_name_Hall '-P 2ybc'
_space_group_name_H-M_alt 'P 1 21/c 1'
_symmetry_space_group_name_Hall '-P 2ybc'
_symmetry_space_group_name_H-M 'P 1 21/c 1'
_atom_sites_solution_hydrogens geom
_audit_creation_method SHELXL-2016/6
_audit_update_record
;
2017-08-04 deposited with the CCDC.
2017-09-21 downloaded from the CCDC.
;
_cell_angle_alpha 90
_cell_angle_beta 99.147(5)
_cell_angle_gamma 90
_cell_formula_units_Z 2
_cell_length_a 8.361(3)
_cell_length_b 10.911(4)
_cell_length_c 22.138(8)
_cell_measurement_reflns_used 2275
_cell_measurement_temperature 100(2)
_cell_measurement_theta_max 26.5325
_cell_measurement_theta_min 2.4675
_cell_volume 1993.9(13)
_computing_cell_refinement 'SAINT (Bruker, 2016)'
_computing_data_collection 'APEX3 (Bruker, 2016)'
_computing_data_reduction 'SAINT (Bruker, 2016)'
_computing_structure_refinement 'SHELXL-2016/6 (Sheldrick, 2016)'
_computing_structure_solution 'SHELXL-2016/6 (Sheldrick, 2016)'
_diffrn_ambient_temperature 100(2)
_diffrn_measured_fraction_theta_full 0.999
_diffrn_measured_fraction_theta_max 0.937
_diffrn_measurement_device_type 'Bruker APEX CCD area -detector'
_diffrn_measurement_method \w
_diffrn_radiation_type MoK\a
_diffrn_radiation_wavelength 0.71073
_diffrn_reflns_av_R_equivalents 0.0429
_diffrn_reflns_av_unetI/netI 0.0596
_diffrn_reflns_Laue_measured_fraction_full 0.999
_diffrn_reflns_Laue_measured_fraction_max 0.937
_diffrn_reflns_limit_h_max 8
_diffrn_reflns_limit_h_min -10
_diffrn_reflns_limit_k_max 13
_diffrn_reflns_limit_k_min -13
_diffrn_reflns_limit_l_max 26
_diffrn_reflns_limit_l_min -29
_diffrn_reflns_number 11435
_diffrn_reflns_point_group_measured_fraction_full 0.999
_diffrn_reflns_point_group_measured_fraction_max 0.937
_diffrn_reflns_theta_full 26.000
_diffrn_reflns_theta_max 28.213
_diffrn_reflns_theta_min 1.863
_diffrn_source 'fine-focus sealed tube'
_exptl_absorpt_coefficient_mu 1.441
_exptl_absorpt_correction_T_max 1.000
_exptl_absorpt_correction_T_min 0.9275
_exptl_absorpt_correction_type numerical
_exptl_absorpt_process_details 'SADABS, 2016'
_exptl_crystal_colour Black
_exptl_crystal_density_diffrn 1.565
_exptl_crystal_description Block
_exptl_crystal_F_000 964.7
_exptl_crystal_size_max 0.324
_exptl_crystal_size_mid 0.288
_exptl_crystal_size_min 0.116
_refine_diff_density_max 0.509
_refine_diff_density_min -0.542
_refine_diff_density_rms 0.086
_refine_ls_extinction_method none
_refine_ls_goodness_of_fit_ref 1.031
_refine_ls_hydrogen_treatment constr
_refine_ls_matrix_type full
_refine_ls_number_parameters 300
_refine_ls_number_reflns 4600
_refine_ls_number_restraints 0
_refine_ls_restrained_S_all 1.031
_refine_ls_R_factor_all 0.0752
_refine_ls_R_factor_gt 0.0446
_refine_ls_shift/su_max 0.001
_refine_ls_shift/su_mean 0.000
_refine_ls_structure_factor_coef Fsqd
_refine_ls_weighting_details 'w=1/[\s^2^(Fo^2^)+(0.0429P)^2^+1.0132P] where P=(Fo^2^+2Fc^2^)/3'
_refine_ls_weighting_scheme calc
_refine_ls_wR_factor_gt 0.0937
_refine_ls_wR_factor_ref 0.1041
_reflns_Friedel_coverage 0.000
_reflns_number_gt 3225
_reflns_number_total 4600
_reflns_threshold_expression 'I > 2\s(I)'
_cod_data_source_file c7cc06678c2.cif
_cod_data_source_block CuBx_PhCNSSN_100K
_cod_database_code 7120722
_shelx_shelxl_version_number 2016/6
_shelx_space_group_comment
;
The symmetry employed for this shelxl refinement is uniquely defined
by the following loop, which should always be used as a source of
symmetry information in preference to the above space-group names.
They are only intended as comments.
;
_shelx_estimated_absorpt_t_min 0.653
_shelx_estimated_absorpt_t_max 0.851

loop_
_space_group_symop_operation_xyz
'x, y, z'
'-x, y+1/2, -z+1/2'
'-x, -y, -z'
'x, -y-1/2, z-1/2'

loop_
_atom_site_label
_atom_site_type_symbol
_atom_site_fract_x
_atom_site_fract_y
_atom_site_fract_z
_atom_site_U_iso_or_equiv
_atom_site_adp_type
_atom_site_occupancy
_atom_site_site_symmetry_order
_atom_site_calc_flag
_atom_site_refinement_flags_posn
_atom_site_refinement_flags_adp
_atom_site_refinement_flags_occupancy
_atom_site_disorder_assembly
_atom_site_disorder_group
Cu1 Cu 0.01741(4) 0.74579(3) 0.39599(2) 0.01995(11) Uani 1 1 d . . . . .
Cl1 Cl 0.14990(10) 0.71071(9) 0.31632(3) 0.0330(2) Uani 1 1 d . . . . .
Cl2 Cl -0.12769(10) 0.87042(8) 0.44783(4) 0.0411(3) Uani 1 1 d . . . . .
C12 C 0.4278(3) 0.7528(3) 0.66631(13) 0.0171(6) Uani 1 1 d . . . . .
C8 C 0.7610(4) 0.7453(3) 0.70026(13) 0.0220(6) Uani 1 1 d . . . . .
H8 H 0.875078 0.744177 0.712831 0.026 Uiso 1 1 calc R U . . .
N4 N 0.1758(3) 0.3438(2) 0.64374(11) 0.0202(6) Uani 1 1 d . . . . .
N3 N 0.3346(3) 0.4788(2) 0.69786(11) 0.0203(6) Uani 1 1 d . . . . .
C13 C 0.2442(4) 0.7585(3) 0.64933(15) 0.0263(7) Uani 1 1 d . . . . .
H13A H 0.207289 0.693665 0.619733 0.039 Uiso 1 1 calc R U . . .
H13B H 0.212579 0.838525 0.631183 0.039 Uiso 1 1 calc R U . . .
H13C H 0.194510 0.746925 0.686150 0.039 Uiso 1 1 calc R U . . .
N2 N 0.3872(12) 0.8632(5) 0.5310(4) 0.0152(12) Uani 0.680(6) 1 d . . P A 1
C5 C 0.5277(4) 0.8304(3) 0.63810(12) 0.0165(6) Uani 1 1 d . . . . .
N1 N 0.2176(6) 0.7952(4) 0.4520(3) 0.0169(8) Uani 0.680(6) 1 d . . P A 1
C14 C 0.3916(4) 0.5795(3) 0.73935(14) 0.0237(7) Uani 1 1 d . . . . .
H14A H 0.454423 0.545821 0.777396 0.028 Uiso 1 1 calc R U . . .
H14B H 0.297192 0.624076 0.750375 0.028 Uiso 1 1 calc R U . . .
C17 C 0.1815(4) 0.4382(3) 0.68149(13) 0.0197(6) Uani 1 1 d . . . . .
H17 H 0.089560 0.472884 0.695305 0.024 Uiso 1 1 calc R U . . .
C11 C 0.4976(4) 0.6686(3) 0.71023(13) 0.0183(6) Uani 1 1 d . . . . .
C2 C 0.4799(6) 0.8093(5) 0.4927(2) 0.0204(11) Uani 0.680(6) 1 d . . P A 1
H2 H 0.594664 0.802823 0.498700 0.024 Uiso 0.680(6) 1 calc R U P A 1
C6 C 0.6959(4) 0.8287(3) 0.65605(13) 0.0192(6) Uani 1 1 d . . . . .
C9 C 0.6665(4) 0.6631(3) 0.72702(13) 0.0211(7) Uani 1 1 d . . . . .
C3 C 0.2308(10) 0.8527(8) 0.5052(3) 0.0169(8) Uani 0.680(6) 1 d . . P A 1
H3 H 0.141917 0.882512 0.522813 0.020 Uiso 0.680(6) 1 calc R U P A 1
C4 C 0.4531(4) 0.9166(3) 0.58777(14) 0.0269(7) Uani 1 1 d . . . . .
H4A H 0.366068 0.963372 0.602924 0.032 Uiso 1 1 calc R U . A 1
H4B H 0.537156 0.976230 0.580367 0.032 Uiso 1 1 calc R U . A 1
C7 C 0.8085(4) 0.9148(3) 0.62918(15) 0.0276(7) Uani 1 1 d . . . . .
H7A H 0.920495 0.899811 0.648625 0.041 Uiso 1 1 calc R U . . .
H7B H 0.779055 0.999855 0.636514 0.041 Uiso 1 1 calc R U . . .
H7C H 0.798775 0.900464 0.585051 0.041 Uiso 1 1 calc R U . . .
C10 C 0.7512(4) 0.5727(3) 0.77340(15) 0.0319(8) Uani 1 1 d . . . . .
H10A H 0.868530 0.586025 0.778537 0.048 Uiso 1 1 calc R U . . .
H10B H 0.726292 0.488924 0.758925 0.048 Uiso 1 1 calc R U . . .
H10C H 0.713653 0.584677 0.812720 0.048 Uiso 1 1 calc R U . . .
C15 C 0.4323(4) 0.4039(3) 0.66990(16) 0.0312(8) Uani 1 1 d . . . . .
H15 H 0.546742 0.408966 0.672870 0.037 Uiso 1 1 calc R U . . .
C16 C 0.3333(4) 0.3213(3) 0.63725(16) 0.0323(8) Uani 1 1 d . . . . .
H16 H 0.367971 0.257174 0.613337 0.039 Uiso 1 1 calc R U . . .
C1 C 0.3732(5) 0.7667(4) 0.44394(19) 0.0169(8) Uani 0.680(6) 1 d . . P A 1
H1 H 0.402023 0.724000 0.409832 0.020 Uiso 0.680(6) 1 calc R U P A 1
C2A C 0.4658(13) 0.7248(13) 0.5082(5) 0.032(3) Uani 0.320(6) 1 d . . P A 2
H2A H 0.570244 0.692006 0.522418 0.039 Uiso 0.320(6) 1 calc R U P A 2
C1A C 0.3529(11) 0.6820(10) 0.4613(4) 0.0219(18) Uani 0.320(6) 1 d . . P A 2
H1A H 0.366762 0.611885 0.437269 0.026 Uiso 0.320(6) 1 calc R U P A 2
N1A N 0.2179(14) 0.7541(9) 0.4539(5) 0.0219(18) Uani 0.320(6) 1 d . . P A 2
N2A N 0.395(3) 0.8251(13) 0.5302(10) 0.0152(12) Uani 0.320(6) 1 d . . P A 2
C3A C 0.243(2) 0.840(2) 0.4968(8) 0.0219(18) Uani 0.320(6) 1 d . . P A 2
H3A H 0.168319 0.901667 0.503359 0.026 Uiso 0.320(6) 1 calc R U P A 2
S2B S 0.1822(7) 0.4292(5) 0.4277(2) 0.0512(13) Uani 0.3029(14) 1 d . . P B -1
S1B S 0.1588(9) 0.5048(6) 0.5133(3) 0.0656(18) Uani 0.3029(14) 1 d . . P B -1
C1B C 0.436(2) 0.492(2) 0.4927(10) 0.037(4) Uani 0.3029(14) 1 d . . P B -1
N2B N 0.3741(19) 0.4470(14) 0.4376(7) 0.049(4) Uani 0.3029(14) 1 d . . P B -1
N1B N 0.351(2) 0.5249(19) 0.5329(8) 0.053(5) Uani 0.3029(14) 1 d . . P B -1
C5B C 0.9520(13) 0.5289(11) 0.5298(5) 0.048(3) Uani 0.3029(14) 1 d G . P B -1
H5B H 1.066489 0.537159 0.538381 0.058 Uiso 0.3029(14) 1 calc R U P B -1
C6B C 0.8796(15) 0.4735(14) 0.4758(5) 0.040(4) Uani 0.3029(14) 1 d G . P B -1
H6B H 0.944570 0.443816 0.447459 0.048 Uiso 0.3029(14) 1 calc R U P B -1
C2B C 0.7121(16) 0.4614(19) 0.4633(7) 0.040(4) Uani 0.3029(14) 1 d G . P B -1
H2B H 0.662572 0.423494 0.426391 0.048 Uiso 0.3029(14) 1 calc R U P B -1
C3B C 0.6170(12) 0.505(2) 0.5048(9) 0.040(4) Uani 0.3029(14) 1 d G . P B -1
C7B C 0.6894(17) 0.5602(19) 0.5588(8) 0.048(3) Uani 0.3029(14) 1 d G . P B -1
H7B1 H 0.624407 0.589860 0.587167 0.058 Uiso 0.3029(14) 1 calc R U P B -1
C4B C 0.8569(18) 0.5723(15) 0.5713(5) 0.048(3) Uani 0.3029(14) 1 d G . P B -1
H4B1 H 0.906405 0.610182 0.608236 0.058 Uiso 0.3029(14) 1 calc R U P B -1

loop_
_atom_site_aniso_label
_atom_site_aniso_U_11
_atom_site_aniso_U_22
_atom_site_aniso_U_33
_atom_site_aniso_U_23
_atom_site_aniso_U_13
_atom_site_aniso_U_12
Cu1 0.01338(19) 0.0260(2) 0.01882(19) 0.00068(16) -0.00245(13) -0.00172(16)
Cl1 0.0212(4) 0.0594(6) 0.0183(4) -0.0047(4) 0.0027(3) -0.0141(4)
Cl2 0.0215(4) 0.0429(5) 0.0528(6) -0.0286(4) -0.0134(4) 0.0093(4)
C12 0.0164(15) 0.0181(14) 0.0157(14) -0.0046(12) -0.0012(11) 0.0021(13)
C8 0.0153(15) 0.0237(16) 0.0249(16) -0.0043(13) -0.0032(12) 0.0006(13)
N4 0.0147(13) 0.0190(13) 0.0271(14) -0.0022(11) 0.0036(10) -0.0023(11)
N3 0.0202(14) 0.0193(13) 0.0218(13) -0.0034(11) 0.0045(11) -0.0072(11)
C13 0.0176(16) 0.0284(18) 0.0313(18) -0.0006(14) -0.0012(13) -0.0012(14)
N2 0.0170(18) 0.013(4) 0.0133(13) 0.000(3) -0.0038(11) 0.003(3)
C5 0.0204(16) 0.0160(14) 0.0117(14) -0.0018(11) -0.0020(11) -0.0008(12)
N1 0.0162(15) 0.0176(17) 0.0159(16) -0.0006(12) -0.0011(10) -0.0011(12)
C14 0.0311(19) 0.0231(16) 0.0168(15) -0.0021(13) 0.0037(13) -0.0062(14)
C17 0.0193(16) 0.0201(16) 0.0198(16) 0.0027(12) 0.0037(12) 0.0017(13)
C11 0.0207(16) 0.0179(15) 0.0153(14) -0.0038(12) -0.0004(12) -0.0029(13)
C2 0.014(2) 0.024(3) 0.023(2) 0.000(2) 0.0030(18) 0.000(2)
C6 0.0192(16) 0.0193(15) 0.0174(15) -0.0042(12) -0.0023(12) -0.0020(13)
C9 0.0249(17) 0.0178(15) 0.0180(15) -0.0031(12) -0.0042(12) -0.0003(13)
C3 0.0162(15) 0.0176(17) 0.0159(16) -0.0006(12) -0.0011(10) -0.0011(12)
C4 0.0261(18) 0.0262(17) 0.0246(17) 0.0063(14) -0.0073(13) -0.0101(14)
C7 0.0216(17) 0.0311(18) 0.0286(18) -0.0028(15) -0.0004(13) -0.0057(15)
C10 0.034(2) 0.0246(18) 0.0311(19) 0.0034(15) -0.0126(15) 0.0000(15)
C15 0.0144(17) 0.038(2) 0.042(2) -0.0132(16) 0.0072(14) -0.0045(15)
C16 0.0165(17) 0.034(2) 0.047(2) -0.0177(17) 0.0072(15) -0.0032(15)
C1 0.0162(15) 0.0176(17) 0.0159(16) -0.0006(12) -0.0011(10) -0.0011(12)
C2A 0.021(6) 0.048(9) 0.026(6) -0.010(6) -0.004(4) 0.014(5)
C1A 0.019(3) 0.027(4) 0.019(3) -0.005(3) -0.001(2) 0.008(3)
N1A 0.019(3) 0.027(4) 0.019(3) -0.005(3) -0.001(2) 0.008(3)
N2A 0.0170(18) 0.013(4) 0.0133(13) 0.000(3) -0.0038(11) 0.003(3)
C3A 0.019(3) 0.027(4) 0.019(3) -0.005(3) -0.001(2) 0.008(3)
S2B 0.084(4) 0.040(2) 0.028(2) 0.0009(17) 0.004(2) 0.010(2)
S1B 0.104(5) 0.050(3) 0.048(3) -0.002(2) 0.029(3) -0.011(3)
C1B 0.074(13) 0.013(6) 0.022(8) 0.005(5) 0.004(9) 0.016(10)
N2B 0.092(12) 0.019(6) 0.028(6) -0.002(5) -0.016(7) 0.010(8)
N1B 0.072(12) 0.043(10) 0.040(8) 0.005(6) 0.001(8) -0.020(10)
C5B 0.063(8) 0.038(6) 0.033(5) 0.002(4) -0.025(5) -0.003(5)
C6B 0.078(11) 0.023(5) 0.012(5) 0.002(4) -0.015(6) -0.001(7)
C2B 0.078(11) 0.023(5) 0.012(5) 0.002(4) -0.015(6) -0.001(7)
C3B 0.078(11) 0.023(5) 0.012(5) 0.002(4) -0.015(6) -0.001(7)
C7B 0.063(8) 0.038(6) 0.033(5) 0.002(4) -0.025(5) -0.003(5)
C4B 0.063(8) 0.038(6) 0.033(5) 0.002(4) -0.025(5) -0.003(5)

loop_
_atom_type_symbol
_atom_type_description
_atom_type_scat_dispersion_real
_atom_type_scat_dispersion_imag
_atom_type_scat_source
C C 0.0033 0.0016 'International Tables Vol C Tables 4.2.6.8 and 6.1.1.4'
H H 0.0000 0.0000 'International Tables Vol C Tables 4.2.6.8 and 6.1.1.4'
N N 0.0061 0.0033 'International Tables Vol C Tables 4.2.6.8 and 6.1.1.4'
Cu Cu 0.3201 1.2651 'International Tables Vol C Tables 4.2.6.8 and 6.1.1.4'
Cl Cl 0.1484 0.1585 'International Tables Vol C Tables 4.2.6.8 and 6.1.1.4'
S S 0.1246 0.1234 'International Tables Vol C Tables 4.2.6.8 and 6.1.1.4'

loop_
_geom_angle_atom_site_label_1
_geom_angle_atom_site_label_2
_geom_angle_atom_site_label_3
_geom_angle
_geom_angle_site_symmetry_1
_geom_angle_site_symmetry_3
N1A Cu1 N4 151.2(3) . 3_566
N4 Cu1 N1 163.62(14) 3_566 .
N1A Cu1 Cl2 96.5(3) . .
N4 Cu1 Cl2 93.28(8) 3_566 .
N1 Cu1 Cl2 89.25(16) . .
N1A Cu1 Cl1 92.6(4) . .
N4 Cu1 Cl1 92.09(8) 3_566 .
N1 Cu1 Cl1 93.67(17) . .
Cl2 Cu1 Cl1 150.45(4) . .
C11 C12 C5 119.6(3) . .
C11 C12 C13 119.5(3) . .
C5 C12 C13 120.9(3) . .
C6 C8 C9 122.7(3) . .
C6 C8 H8 118.7 . .
C9 C8 H8 118.7 . .
C17 N4 C16 105.5(3) . .
C17 N4 Cu1 127.8(2) . 3_566
C16 N4 Cu1 126.7(2) . 3_566
C17 N3 C15 106.9(3) . .
C17 N3 C14 128.0(3) . .
C15 N3 C14 125.0(3) . .
C12 C13 H13A 109.5 . .
C12 C13 H13B 109.5 . .
H13A C13 H13B 109.5 . .
C12 C13 H13C 109.5 . .
H13A C13 H13C 109.5 . .
H13B C13 H13C 109.5 . .
C3 N2 C2 107.9(6) . .
C3 N2 C4 128.8(7) . .
C2 N2 C4 123.3(7) . .
C6 C5 C12 120.5(3) . .
C6 C5 C4 119.6(3) . .
C12 C5 C4 119.8(3) . .
C3 N1 C1 106.0(5) . .
C3 N1 Cu1 128.7(5) . .
C1 N1 Cu1 125.2(4) . .
N3 C14 C11 111.5(2) . .
N3 C14 H14A 109.3 . .
C11 C14 H14A 109.3 . .
N3 C14 H14B 109.3 . .
C11 C14 H14B 109.3 . .
H14A C14 H14B 108.0 . .
N4 C17 N3 111.3(3) . .
N4 C17 H17 124.4 . .
N3 C17 H17 124.4 . .
C12 C11 C9 120.3(3) . .
C12 C11 C14 120.4(3) . .
C9 C11 C14 119.2(3) . .
C1 C2 N2 105.8(5) . .
C1 C2 H2 127.1 . .
N2 C2 H2 127.1 . .
C8 C6 C5 118.3(3) . .
C8 C6 C7 119.1(3) . .
C5 C6 C7 122.6(3) . .
C8 C9 C11 118.5(3) . .
C8 C9 C10 118.2(3) . .
C11 C9 C10 123.3(3) . .
N1 C3 N2 110.9(6) . .
N1 C3 H3 124.6 . .
N2 C3 H3 124.6 . .
N2 C4 C5 117.0(3) . .
C5 C4 N2A 103.3(6) . .
N2 C4 H4A 108.0 . .
C5 C4 H4A 108.0 . .
N2 C4 H4B 108.0 . .
C5 C4 H4B 108.0 . .
H4A C4 H4B 107.3 . .
C6 C7 H7A 109.5 . .
C6 C7 H7B 109.5 . .
H7A C7 H7B 109.5 . .
C6 C7 H7C 109.5 . .
H7A C7 H7C 109.5 . .
H7B C7 H7C 109.5 . .
C9 C10 H10A 109.5 . .
C9 C10 H10B 109.5 . .
H10A C10 H10B 109.5 . .
C9 C10 H10C 109.5 . .
H10A C10 H10C 109.5 . .
H10B C10 H10C 109.5 . .
C16 C15 N3 106.3(3) . .
C16 C15 H15 126.9 . .
N3 C15 H15 126.9 . .
C15 C16 N4 110.0(3) . .
C15 C16 H16 125.0 . .
N4 C16 H16 125.0 . .
C2 C1 N1 109.4(4) . .
C2 C1 H1 125.3 . .
N1 C1 H1 125.3 . .
N2A C2A C1A 105.0(13) . .
N2A C2A H2A 127.5 . .
C1A C2A H2A 127.5 . .
N1A C1A C2A 110.6(9) . .
N1A C1A H1A 124.7 . .
C2A C1A H1A 124.7 . .
C3A N1A C1A 106.5(11) . .
C3A N1A Cu1 122.0(9) . .
C1A N1A Cu1 131.5(8) . .
C2A N2A C3A 108.3(16) . .
C2A N2A C4 132.6(16) . .
C3A N2A C4 118.9(14) . .
N1A C3A N2A 109.5(13) . .
N1A C3A H3A 125.2 . .
N2A C3A H3A 125.2 . .
N2B S2B S1B 93.7(5) . .
N1B S1B S2B 93.7(6) . .
N1B C1B N2B 124.2(16) . .
N1B C1B C3B 120.3(11) . .
N2B C1B C3B 115.5(14) . .
C1B N2B S2B 113.8(13) . .
C1B N1B S1B 114.5(11) . .
C6B C5B C4B 120.0 . .
C6B C5B H5B 120.0 . .
C4B C5B H5B 120.0 . .
C2B C6B C5B 120.0 . .
C2B C6B H6B 120.0 . .
C5B C6B H6B 120.0 . .
C3B C2B C6B 120.0 . .
C3B C2B H2B 120.0 . .
C6B C2B H2B 120.0 . .
C2B C3B C7B 120.0 . .
C2B C3B C1B 121.1(8) . .
C7B C3B C1B 118.9(8) . .
C3B C7B C4B 120.0 . .
C3B C7B H7B1 120.0 . .
C4B C7B H7B1 120.0 . .
C7B C4B C5B 120.0 . .
C7B C4B H4B1 120.0 . .
C5B C4B H4B1 120.0 . .

loop_
_geom_bond_atom_site_label_1
_geom_bond_atom_site_label_2
_geom_bond_distance
_geom_bond_site_symmetry_2
Cu1 N1A 1.944(11) .
Cu1 N4 1.971(3) 3_566
Cu1 N1 1.992(5) .
Cu1 Cl2 2.2541(10) .
Cu1 Cl1 2.2595(11) .
C12 C11 1.396(4) .
C12 C5 1.404(4) .
C12 C13 1.522(4) .
C8 C6 1.383(4) .
C8 C9 1.389(4) .
C8 H8 0.9500 .
N4 C17 1.322(4) .
N4 C16 1.370(4) .
N3 C17 1.349(4) .
N3 C15 1.371(4) .
N3 C14 1.463(4) .
C13 H13A 0.9800 .
C13 H13B 0.9800 .
C13 H13C 0.9800 .
N2 C3 1.346(13) .
N2 C2 1.370(10) .
N2 C4 1.415(9) .
C5 C6 1.399(4) .
C5 C4 1.515(4) .
N1 C3 1.324(8) .
N1 C1 1.377(7) .
C14 C11 1.526(4) .
C14 H14A 0.9900 .
C14 H14B 0.9900 .
C17 H17 0.9500 .
C11 C9 1.403(4) .
C2 C1 1.368(6) .
C2 H2 0.9500 .
C6 C7 1.517(4) .
C9 C10 1.516(4) .
C3 H3 0.9500 .
C4 N2A 1.631(19) .
C4 H4A 0.9900 .
C4 H4B 0.9900 .
C7 H7A 0.9800 .
C7 H7B 0.9800 .
C7 H7C 0.9800 .
C10 H10A 0.9800 .
C10 H10B 0.9800 .
C10 H10C 0.9800 .
C15 C16 1.352(4) .
C15 H15 0.9500 .
C16 H16 0.9500 .
C1 H1 0.9500 .
C2A N2A 1.37(2) .
C2A C1A 1.369(14) .
C2A H2A 0.9500 .
C1A N1A 1.364(14) .
C1A H1A 0.9500 .
N1A C3A 1.324(17) .
N2A C3A 1.37(3) .
C3A H3A 0.9500 .
S2B N2B 1.597(14) .
S2B S1B 2.102(6) .
S1B N1B 1.614(15) .
C1B N1B 1.276(18) .
C1B N2B 1.340(18) .
C1B C3B 1.500(17) .
C5B C6B 1.3900 .
C5B C4B 1.3900 .
C5B H5B 0.9500 .
C6B C2B 1.3900 .
C6B H6B 0.9500 .
C2B C3B 1.3900 .
C2B H2B 0.9500 .
C3B C7B 1.3900 .
C7B C4B 1.3900 .
C7B H7B1 0.9500 .
C4B H4B1 0.9500 .

loop_
_geom_hbond_atom_site_label_D
_geom_hbond_atom_site_label_H
_geom_hbond_atom_site_label_A
_geom_hbond_distance_DH
_geom_hbond_distance_HA
_geom_hbond_distance_DA
_geom_hbond_angle_DHA
_geom_hbond_site_symmetry_A
C14 H14B Cl1 0.99 2.73 3.650(3) 154.2 4_576
C2 H2 Cl2 0.95 2.83 3.637(5) 142.9 1_655
C3 H3 Cl2 0.95 2.58 3.070(9) 112.3 .
C3 H3 Cl2 0.95 2.78 3.352(8) 119.6 3_576
C4 H4A Cl2 0.99 2.79 3.569(4) 135.5 3_576
C15 H15 Cl1 0.95 2.83 3.677(4) 149.1 3_666
C16 H16 Cl2 0.95 2.63 3.139(3) 113.6 3_566
C1 H1 Cl1 0.95 2.71 3.188(4) 111.6 .
C3A H3A Cl2 0.95 2.60 3.138(19) 115.9 .
C3A H3A Cl2 0.95 2.75 3.581(18) 146.0 3_576

loop_
_geom_torsion_atom_site_label_1
_geom_torsion_atom_site_label_2
_geom_torsion_atom_site_label_3
_geom_torsion_atom_site_label_4
_geom_torsion
_geom_torsion_site_symmetry_1
C11 C12 C5 C6 -3.6(4) .
C13 C12 C5 C6 176.9(3) .
C11 C12 C5 C4 176.4(3) .
C13 C12 C5 C4 -3.1(4) .
C17 N3 C14 C11 -128.9(3) .
C15 N3 C14 C11 53.9(4) .
C16 N4 C17 N3 1.8(3) .
Cu1 N4 C17 N3 -177.65(19) 3_566
C15 N3 C17 N4 -1.4(3) .
C14 N3 C17 N4 -179.0(3) .
C5 C12 C11 C9 1.3(4) .
C13 C12 C11 C9 -179.2(3) .
C5 C12 C11 C14 -177.2(3) .
C13 C12 C11 C14 2.3(4) .
N3 C14 C11 C12 76.5(3) .
N3 C14 C11 C9 -102.0(3) .
C3 N2 C2 C1 -0.2(7) .
C4 N2 C2 C1 178.6(5) .
C9 C8 C6 C5 0.4(4) .
C9 C8 C6 C7 -179.8(3) .
C12 C5 C6 C8 2.7(4) .
C4 C5 C6 C8 -177.3(3) .
C12 C5 C6 C7 -177.0(3) .
C4 C5 C6 C7 3.0(4) .
C6 C8 C9 C11 -2.7(4) .
C6 C8 C9 C10 177.9(3) .
C12 C11 C9 C8 1.8(4) .
C14 C11 C9 C8 -179.7(3) .
C12 C11 C9 C10 -178.8(3) .
C14 C11 C9 C10 -0.3(4) .
C1 N1 C3 N2 0.7(9) .
Cu1 N1 C3 N2 176.3(5) .
C2 N2 C3 N1 -0.3(9) .
C4 N2 C3 N1 -179.0(6) .
C3 N2 C4 C5 109.6(8) .
C2 N2 C4 C5 -68.9(8) .
C6 C5 C4 N2 109.2(6) .
C12 C5 C4 N2 -70.8(6) .
C6 C5 C4 N2A 107.9(9) .
C12 C5 C4 N2A -72.1(10) .
C17 N3 C15 C16 0.5(4) .
C14 N3 C15 C16 178.2(3) .
N3 C15 C16 N4 0.6(4) .
C17 N4 C16 C15 -1.4(4) .
Cu1 N4 C16 C15 178.0(2) 3_566
N2 C2 C1 N1 0.6(6) .
C3 N1 C1 C2 -0.8(7) .
Cu1 N1 C1 C2 -176.7(3) .
N2A C2A C1A N1A 0.7(17) .
C2A C1A N1A C3A -1.6(17) .
C2A C1A N1A Cu1 179.1(9) .
C1A C2A N2A C3A 0(2) .
C1A C2A N2A C4 175.9(18) .
C5 C4 N2A C2A -41(2) .
C5 C4 N2A C3A 134.3(16) .
C1A N1A C3A N2A 2(2) .
Cu1 N1A C3A N2A -178.8(12) .
C2A N2A C3A N1A -1(2) .
C4 N2A C3A N1A -177.6(15) .
N1B C1B N2B S2B -4.0(18) .
C3B C1B N2B S2B 177.4(7) .
S1B S2B N2B C1B 3.4(11) .
N2B C1B N1B S1B 1.8(18) .
C3B C1B N1B S1B -179.7(9) .
S2B S1B N1B C1B 0.7(10) .
C4B C5B C6B C2B 0.0 .
C5B C6B C2B C3B 0.0 .
C6B C2B C3B C7B 0.0 .
C6B C2B C3B C1B -179.4(11) .
N1B C1B C3B C2B 175.5(14) .
N2B C1B C3B C2B -5.9(19) .
N1B C1B C3B C7B -4.0(16) .
N2B C1B C3B C7B 174.6(17) .
C2B C3B C7B C4B 0.0 .
C1B C3B C7B C4B 179.5(11) .
C3B C7B C4B C5B 0.0 .
C6B C5B C4B C7B 0.0 .
